data_8103836
loop_
_publ_author_name
'Albering, J.H.'
'Jeitschko, W.'

_publ_section_title
;
 Crystal structure of thorium tetrarhenium disilicide, Th Re4 Si2
;
_journal_name_full 'Zeitschrift fuer Kristallographie (149,1979-)'
_journal_page_first 686
_journal_page_last 686
_journal_volume 210
_journal_year 1995
_chemical_formula_sum 'Re4 Si2 Th'
_chemical_name_systematic 'Th Re4 Si2'
_space_group_IT_number 58
_symmetry_space_group_name_Hall '-P 2 2n'
_symmetry_space_group_name_H-M 'P n n m'
_cell_angle_alpha 90
_cell_angle_beta 90
_cell_angle_gamma 90
_cell_formula_units_Z 4
_cell_length_a 7.294
_cell_length_b 15.5
_cell_length_c 4.124
_cell_volume 466.247
_citation_journal_id_ASTM ZEKRDZ
_cod_data_source_file Albering_ZEKRDZ_1995_1817.cif
_cod_data_source_block Re4Si2Th1
_cod_original_cell_volume 466.2471
_cod_original_formula_sum 'Re4 Si2 Th1'
_cod_database_code 8103836

loop_
_symmetry_equiv_pos_as_xyz
x,y,z
-x,-y,z
x+1/2,-y+1/2,-z+1/2
-x+1/2,y+1/2,-z+1/2
-x,-y,-z
x,y,-z
-x-1/2,y-1/2,z-1/2
x-1/2,-y-1/2,z-1/2

loop_
_atom_site_label
_atom_site_type_symbol
_atom_site_fract_x
_atom_site_fract_y
_atom_site_fract_z
_atom_site_occupancy
_atom_site_U_iso_or_equiv
Si1 Si 0.83 0.477 0 1 0.0
Re4 Re 0.9948 0.2061 0 1 0.0
Re3 Re 0.4289 0.4192 0 1 0.0
Si2 Si 0.305 0.271 0 1 0.0
Re2 Re 0.7362 0.3219 0 1 0.0
Th1 Th 0.5833 0.1193 0 1 0.0
Re1 Re 0.1425 0.0507 0 1 0.0
